data_1557688
loop_
_publ_author_name
'Messelberger, Julian'
'Gr\"unwald, Annette'
'Goodner, Stephen J.'
'Zeilinger, Florian'
'Pinter, Piermaria'
'Miehlich, Matthias E.'
'Heinemann, Frank W.'
'Hansmann, Max M.'
'Munz, Dominik'

_publ_section_title
;
 Aromaticity and sterics control whether a cationic olefin radical is
 resistant to disproportionation
;
_journal_issue 16
_journal_name_full 'Chemical Science'
_journal_page_first 4138
_journal_page_last 4149
_journal_paper_doi 10.1039/D0SC00699H
_journal_volume 11
_journal_year 2020
_chemical_formula_moiety 'C25 H39 N3, C F3 O3 S'
_chemical_formula_sum 'C26 H39 F3 N3 O3 S'
_chemical_formula_weight 530.66
_chemical_properties_physical Moisture-sensitive,Oxygen-sensitive
_space_group_crystal_system monoclinic
_space_group_IT_number 14
_space_group_name_Hall '-P 2yn'
_space_group_name_H-M_alt 'P 1 21/n 1'
_atom_sites_solution_hydrogens geom
_audit_creation_date 2019-03-06
_audit_creation_method
;
Olex2 1.2
(compiled 2018.05.29 svn.r3508 for OlexSys, GUI svn.r5506)
;
_audit_update_record
;
2019-11-08 deposited with the CCDC.	2020-03-30 downloaded from the CCDC.
;
_cell_angle_alpha 90
_cell_angle_beta 109.508(2)
_cell_angle_gamma 90
_cell_formula_units_Z 4
_cell_length_a 14.9305(9)
_cell_length_b 11.6700(7)
_cell_length_c 16.4062(9)
_cell_measurement_reflns_used 9691
_cell_measurement_temperature 100(2)
_cell_measurement_theta_max 29.50
_cell_measurement_theta_min 2.27
_cell_volume 2694.5(3)
_computing_cell_refinement 'SAINT V8.38A (Bruker AXS, 2016)'
_computing_data_collection 'Bruker APEX3 (Bruker AXS, 2015)'
_computing_data_reduction 'SAINT V8.38A (Bruker AXS, 2016)'
_computing_molecular_graphics 'SHELXTL 6.12 (Bruker AXS, 2002)'
_computing_publication_material 'Olex2 (Dolomanov et al., 2009)'
_computing_structure_refinement 'SHELXL-2016/6 (Sheldrick, 2015)'
_computing_structure_solution 'SHELXTL 6.12 (Bruker AXS, 2002)'
_diffrn_ambient_temperature 100(2)
_diffrn_measured_fraction_theta_full 0.999
_diffrn_measured_fraction_theta_max 0.999
_diffrn_measurement_device_type 'Bruker Kappa ImuS Duo Photon II CPAD'
_diffrn_measurement_method '\f and \w scans'
_diffrn_radiation_monochromator 'Quazar focussing montel optics'
_diffrn_radiation_source 'ImuS high brilliance micro-focus tube'
_diffrn_radiation_type MoK\a
_diffrn_radiation_wavelength 0.71073
_diffrn_reflns_av_R_equivalents 0.0433
_diffrn_reflns_av_unetI/netI 0.0171
_diffrn_reflns_Laue_measured_fraction_full 0.999
_diffrn_reflns_Laue_measured_fraction_max 0.999
_diffrn_reflns_limit_h_max 19
_diffrn_reflns_limit_h_min -19
_diffrn_reflns_limit_k_max 15
_diffrn_reflns_limit_k_min -15
_diffrn_reflns_limit_l_max 21
_diffrn_reflns_limit_l_min -21
_diffrn_reflns_number 94277
_diffrn_reflns_point_group_measured_fraction_full 0.999
_diffrn_reflns_point_group_measured_fraction_max 0.999
_diffrn_reflns_theta_full 25.242
_diffrn_reflns_theta_max 27.875
_diffrn_reflns_theta_min 2.186
_diffrn_standards_number 0
_exptl_absorpt_coefficient_mu 0.173
_exptl_absorpt_correction_T_max 0.7459
_exptl_absorpt_correction_T_min 0.7196
_exptl_absorpt_correction_type multi-scan
_exptl_absorpt_process_details
;
SADABS-2016/2 (Bruker,2016/2) was used for absorption correction.
wR2(int) was 0.1223 before and 0.0590 after correction.
The Ratio of minimum to maximum transmission is 0.9647.
The \l/2 correction factor is Not present.
;
_exptl_crystal_colour orange
_exptl_crystal_density_diffrn 1.308
_exptl_crystal_description needle
_exptl_crystal_F_000 1132
_exptl_crystal_recrystallization_method 'Re-crystallisation from solvent: tetrahydrofuran, diethyl ether'
_exptl_crystal_size_max 0.24
_exptl_crystal_size_mid 0.07
_exptl_crystal_size_min 0.05
_refine_diff_density_max 0.679
_refine_diff_density_min -0.649
_refine_diff_density_rms 0.056
_refine_ls_extinction_method none
_refine_ls_goodness_of_fit_ref 1.083
_refine_ls_hydrogen_treatment constr
_refine_ls_matrix_type full
_refine_ls_number_parameters 365
_refine_ls_number_reflns 6421
_refine_ls_number_restraints 0
_refine_ls_restrained_S_all 1.083
_refine_ls_R_factor_all 0.0642
_refine_ls_R_factor_gt 0.0577
_refine_ls_shift/su_max 0.000
_refine_ls_shift/su_mean 0.000
_refine_ls_structure_factor_coef Fsqd
_refine_ls_weighting_details 'w=1/[\s^2^(Fo^2^)+(0.0374P)^2^+3.6010P] where P=(Fo^2^+2Fc^2^)/3'
_refine_ls_weighting_scheme calc
_refine_ls_wR_factor_gt 0.1268
_refine_ls_wR_factor_ref 0.1305
_reflns_Friedel_coverage 0.000
_reflns_number_gt 5782
_reflns_number_total 6421
_reflns_threshold_expression 'I > 2\s(I)'
_cod_data_source_file d0sc00699h2.cif
_cod_data_source_block jm1903
_cod_depositor_comments
;Adding full bibliography for 1557687--1557688.cif.

 Adding full bibliography for 1557687--1557688.cif.
;
_cod_database_code 1557688
_shelx_shelxl_version_number 2016/6
_shelx_space_group_comment
;
The symmetry employed for this shelxl refinement is uniquely defined
by the following loop, which should always be used as a source of
symmetry information in preference to the above space-group names.
They are only intended as comments.
;
_shelx_estimated_absorpt_t_max 0.991
_shelx_estimated_absorpt_t_min 0.960
_olex2_refinement_description
;
1. Fixed Uiso
 At 1.2 times of:
  All C(H) groups, All C(H,H) groups
 At 1.5 times of:
  All C(H,H,H) groups
2. Others
 Sof(C8A)=Sof(H8AA)=Sof(H8AB)=Sof(C10A)=Sof(H10D)=Sof(H10E)=Sof(H10F)=
 Sof(C11A)=Sof(H11D)=Sof(H11E)=Sof(H11F)=1-FVAR(1)
 Sof(C8)=Sof(H8A)=Sof(H8B)=Sof(C10)=Sof(H10A)=Sof(H10B)=Sof(H10C)=Sof(C11)=
 Sof(H11A)=Sof(H11B)=Sof(H11C)=FVAR(1)
3.a Ternary CH refined with riding coordinates:
 C20(H20), C23(H23)
3.b Secondary CH2 refined with riding coordinates:
 C8(H8A,H8B), C8A(H8AA,H8AB)
3.c Aromatic/amide H refined with riding coordinates:
 C2(H2), C3(H3), C16(H16), C17(H17), C18(H18)
3.d Idealised Me refined as rotating group:
 C4(H4A,H4B,H4C), C5(H5A,H5B,H5C), C10(H10A,H10B,H10C), C11(H11A,H11B,H11C),
 C12(H12A,H12B,H12C), C13(H13A,H13B,H13C), C21(H21A,H21B,H21C), C22(H22A,H22B,
 H22C), C24(H24A,H24B,H24C), C25(H25A,H25B,H25C), C10A(H10D,H10E,H10F),
 C11A(H11D,H11E,H11F)
;
_olex2_submission_special_instructions 'No special instructions were received'

loop_
_space_group_symop_operation_xyz
'x, y, z'
'-x+1/2, y+1/2, -z+1/2'
'-x, -y, -z'
'x-1/2, -y-1/2, z-1/2'

loop_
_atom_site_label
_atom_site_type_symbol
_atom_site_fract_x
_atom_site_fract_y
_atom_site_fract_z
_atom_site_U_iso_or_equiv
_atom_site_adp_type
_atom_site_occupancy
_atom_site_site_symmetry_order
_atom_site_calc_flag
_atom_site_refinement_flags_posn
_atom_site_refinement_flags_adp
_atom_site_refinement_flags_occupancy
_atom_site_disorder_assembly
_atom_site_disorder_group
N1 N 0.64121(11) 0.23941(14) 0.52294(10) 0.0217(3) Uani 1 1 d . . . . .
N2 N 0.70709(12) 0.11113(14) 0.46649(10) 0.0231(3) Uani 1 1 d . . . . .
N3 N 0.84967(10) 0.31805(12) 0.62271(9) 0.0162(3) Uani 1 1 d . . . . .
C1 C 0.72441(13) 0.21063(15) 0.51170(11) 0.0188(3) Uani 1 1 d . . . . .
C2 C 0.57370(14) 0.15720(18) 0.48600(13) 0.0272(4) Uani 1 1 d . . . . .
H2 H 0.509893 0.156859 0.485502 0.033 Uiso 1 1 calc R . . . .
C3 C 0.61443(15) 0.07782(18) 0.45092(13) 0.0282(4) Uani 1 1 d . . . . .
H3 H 0.584848 0.010917 0.420847 0.034 Uiso 1 1 calc R . . . .
C4 C 0.61712(14) 0.35394(17) 0.54602(13) 0.0250(4) Uani 1 1 d . . . . .
H4A H 0.564137 0.348224 0.568470 0.037 Uiso 1 1 calc GR . . . .
H4B H 0.598686 0.403046 0.494614 0.037 Uiso 1 1 calc GR . . . .
H4C H 0.672430 0.387108 0.590406 0.037 Uiso 1 1 calc GR . . . .
C5 C 0.77262(16) 0.0463(2) 0.43491(16) 0.0357(5) Uani 1 1 d . . . . .
H5A H 0.768839 -0.035211 0.447691 0.054 Uiso 1 1 calc GR . . . .
H5B H 0.837598 0.073783 0.463562 0.054 Uiso 1 1 calc GR . . . .
H5C H 0.755346 0.056938 0.372285 0.054 Uiso 1 1 calc GR . . . .
C6 C 0.81168(13) 0.27647(15) 0.53834(11) 0.0175(3) Uani 1 1 d . . . . .
C7 C 0.90548(14) 0.42658(16) 0.62393(12) 0.0229(4) Uani 1 1 d . . . . .
C8 C 0.9238(4) 0.4178(4) 0.5428(3) 0.0257(10) Uani 0.474(5) 1 d . . P A 1
H8A H 0.986022 0.380188 0.552814 0.031 Uiso 0.474(5) 1 calc R . P A 1
H8B H 0.926916 0.495609 0.519762 0.031 Uiso 0.474(5) 1 calc R . P A 1
C9 C 0.84370(14) 0.34687(16) 0.47475(12) 0.0229(4) Uani 1 1 d . . . . .
C10 C 0.9889(3) 0.4365(4) 0.7061(3) 0.0302(11) Uani 0.474(5) 1 d . . P A 1
H10A H 0.966410 0.435848 0.755788 0.045 Uiso 0.474(5) 1 calc GR . P A 1
H10B H 1.022734 0.508321 0.705651 0.045 Uiso 0.474(5) 1 calc GR . P A 1
H10C H 1.032042 0.371677 0.710453 0.045 Uiso 0.474(5) 1 calc GR . P A 1
C11 C 0.8371(4) 0.5325(4) 0.6236(3) 0.0276(11) Uani 0.474(5) 1 d . . P A 1
H11A H 0.826322 0.536207 0.679261 0.041 Uiso 0.474(5) 1 calc GR . P A 1
H11B H 0.776245 0.522395 0.577019 0.041 Uiso 0.474(5) 1 calc GR . P A 1
H11C H 0.867020 0.603856 0.614295 0.041 Uiso 0.474(5) 1 calc GR . P A 1
C12 C 0.9093(2) 0.2866(3) 0.43482(19) 0.0600(9) Uani 1 1 d . . . . .
H12A H 0.962986 0.252945 0.480720 0.090 Uiso 1 1 calc GR . . . .
H12B H 0.933062 0.342089 0.402090 0.090 Uiso 1 1 calc GR . . . .
H12C H 0.874201 0.225916 0.395903 0.090 Uiso 1 1 calc GR . . . .
C13 C 0.7601(2) 0.3910(4) 0.4003(2) 0.0765(13) Uani 1 1 d . . . . .
H13A H 0.716014 0.431483 0.423079 0.115 Uiso 1 1 calc GR . . . .
H13B H 0.727269 0.326440 0.364541 0.115 Uiso 1 1 calc GR . . . .
H13C H 0.782969 0.443751 0.365068 0.115 Uiso 1 1 calc GR . . . .
C14 C 0.87311(12) 0.24390(15) 0.69830(11) 0.0164(3) Uani 1 1 d . . . . .
C15 C 0.83562(13) 0.26749(15) 0.76488(11) 0.0179(3) Uani 1 1 d . . . . .
C16 C 0.86268(14) 0.19785(16) 0.83856(11) 0.0219(4) Uani 1 1 d . . . . .
H16 H 0.836735 0.212300 0.883132 0.026 Uiso 1 1 calc R . . . .
C17 C 0.92612(14) 0.10872(17) 0.84808(12) 0.0231(4) Uani 1 1 d . . . . .
H17 H 0.943821 0.062782 0.898789 0.028 Uiso 1 1 calc R . . . .
C18 C 0.96363(13) 0.08687(16) 0.78333(12) 0.0219(4) Uani 1 1 d . . . . .
H18 H 1.008152 0.026320 0.790598 0.026 Uiso 1 1 calc R . . . .
C19 C 0.93779(12) 0.15144(15) 0.70750(12) 0.0189(3) Uani 1 1 d . . . . .
C20 C 0.76379(13) 0.36096(16) 0.76164(11) 0.0196(4) Uani 1 1 d . . . . .
H20 H 0.752436 0.405373 0.706981 0.023 Uiso 1 1 calc R . . . .
C21 C 0.66893(15) 0.30762(18) 0.75944(14) 0.0285(4) Uani 1 1 d . . . . .
H21A H 0.620143 0.367422 0.747359 0.043 Uiso 1 1 calc GR . . . .
H21B H 0.676400 0.272301 0.815524 0.043 Uiso 1 1 calc GR . . . .
H21C H 0.649732 0.249127 0.714040 0.043 Uiso 1 1 calc GR . . . .
C22 C 0.79884(16) 0.44489(17) 0.83801(13) 0.0279(4) Uani 1 1 d . . . . .
H22A H 0.753153 0.507765 0.829826 0.042 Uiso 1 1 calc GR . . . .
H22B H 0.860831 0.475875 0.840904 0.042 Uiso 1 1 calc GR . . . .
H22C H 0.804856 0.404528 0.891964 0.042 Uiso 1 1 calc GR . . . .
C23 C 0.98126(14) 0.11546(17) 0.63964(13) 0.0243(4) Uani 1 1 d . . . . .
H23 H 0.953958 0.165209 0.587584 0.029 Uiso 1 1 calc R . . . .
C24 C 0.95591(19) -0.00933(19) 0.61246(15) 0.0369(5) Uani 1 1 d . . . . .
H24A H 0.974748 -0.027054 0.562075 0.055 Uiso 1 1 calc GR . . . .
H24B H 0.887233 -0.020356 0.597579 0.055 Uiso 1 1 calc GR . . . .
H24C H 0.989545 -0.060349 0.660342 0.055 Uiso 1 1 calc GR . . . .
C25 C 1.08987(16) 0.1285(3) 0.67103(17) 0.0467(7) Uani 1 1 d . . . . .
H25A H 1.113282 0.113973 0.622845 0.070 Uiso 1 1 calc GR . . . .
H25B H 1.118507 0.073309 0.717482 0.070 Uiso 1 1 calc GR . . . .
H25C H 1.107107 0.206450 0.692800 0.070 Uiso 1 1 calc GR . . . .
S1 S 0.35217(4) 0.27634(4) 0.57503(3) 0.02992(14) Uani 1 1 d . . . . .
O1 O 0.38626(13) 0.38986(14) 0.56936(11) 0.0401(4) Uani 1 1 d . . . . .
O2 O 0.41807(17) 0.18812(15) 0.57314(14) 0.0555(6) Uani 1 1 d . . . . .
O3 O 0.25643(16) 0.2536(2) 0.52429(13) 0.0662(7) Uani 1 1 d . . . . .
C26 C 0.35211(17) 0.26519(19) 0.68573(14) 0.0318(5) Uani 1 1 d . . . . .
F1 F 0.32228(10) 0.16314(11) 0.70185(8) 0.0359(3) Uani 1 1 d . . . . .
F2 F 0.29686(17) 0.34229(15) 0.70353(13) 0.0719(6) Uani 1 1 d . . . . .
F3 F 0.43969(13) 0.27894(17) 0.74219(10) 0.0641(5) Uani 1 1 d . . . . .
C8A C 0.8735(3) 0.4591(3) 0.5253(2) 0.0217(8) Uani 0.526(5) 1 d . . P A 2
H8AA H 0.819567 0.513445 0.510528 0.026 Uiso 0.526(5) 1 calc R . P A 2
H8AB H 0.926643 0.495211 0.511379 0.026 Uiso 0.526(5) 1 calc R . P A 2
C10A C 1.0171(3) 0.4014(3) 0.6566(3) 0.0258(9) Uani 0.526(5) 1 d . . P A 2
H10D H 1.031404 0.345628 0.618073 0.039 Uiso 0.526(5) 1 calc GR . P A 2
H10E H 1.036670 0.370452 0.715500 0.039 Uiso 0.526(5) 1 calc GR . P A 2
H10F H 1.051586 0.472783 0.656371 0.039 Uiso 0.526(5) 1 calc GR . P A 2
C11A C 0.8893(3) 0.5223(3) 0.6758(3) 0.0266(10) Uani 0.526(5) 1 d . . P A 2
H11D H 0.923644 0.590203 0.666993 0.040 Uiso 0.526(5) 1 calc GR . P A 2
H11E H 0.912298 0.501208 0.737117 0.040 Uiso 0.526(5) 1 calc GR . P A 2
H11F H 0.821175 0.539342 0.657760 0.040 Uiso 0.526(5) 1 calc GR . P A 2

loop_
_atom_site_aniso_label
_atom_site_aniso_U_11
_atom_site_aniso_U_22
_atom_site_aniso_U_33
_atom_site_aniso_U_23
_atom_site_aniso_U_13
_atom_site_aniso_U_12
N1 0.0218(8) 0.0203(8) 0.0215(7) -0.0014(6) 0.0052(6) 0.0018(6)
N2 0.0265(8) 0.0178(7) 0.0222(8) -0.0036(6) 0.0043(6) 0.0012(6)
N3 0.0205(7) 0.0129(7) 0.0147(7) 0.0008(5) 0.0054(6) 0.0002(6)
C1 0.0234(9) 0.0175(8) 0.0140(7) 0.0015(6) 0.0043(6) 0.0040(7)
C2 0.0229(9) 0.0278(10) 0.0276(10) 0.0006(8) 0.0041(8) -0.0026(8)
C3 0.0296(10) 0.0216(9) 0.0274(10) -0.0020(8) 0.0013(8) -0.0026(8)
C4 0.0227(9) 0.0243(10) 0.0259(9) -0.0051(8) 0.0053(7) 0.0044(7)
C5 0.0359(12) 0.0284(11) 0.0419(12) -0.0157(9) 0.0118(10) 0.0030(9)
C6 0.0228(8) 0.0152(8) 0.0152(8) 0.0012(6) 0.0072(7) 0.0038(7)
C7 0.0299(10) 0.0148(8) 0.0246(9) 0.0014(7) 0.0098(8) -0.0035(7)
C8 0.036(3) 0.019(2) 0.031(2) 0.0059(17) 0.022(2) 0.002(2)
C9 0.0336(10) 0.0191(9) 0.0215(9) 0.0017(7) 0.0166(8) 0.0023(8)
C10 0.031(2) 0.028(2) 0.032(2) -0.0021(18) 0.0105(18) -0.0113(18)
C11 0.044(3) 0.0143(19) 0.031(3) 0.0000(17) 0.021(2) -0.0013(18)
C12 0.097(2) 0.0549(17) 0.0567(17) 0.0329(14) 0.0632(18) 0.0443(17)
C13 0.0510(17) 0.112(3) 0.075(2) 0.079(2) 0.0325(16) 0.0352(18)
C14 0.0178(8) 0.0152(8) 0.0146(7) 0.0008(6) 0.0034(6) -0.0012(6)
C15 0.0200(8) 0.0160(8) 0.0164(8) -0.0011(6) 0.0045(6) -0.0021(7)
C16 0.0284(9) 0.0229(9) 0.0140(8) -0.0005(7) 0.0065(7) -0.0025(7)
C17 0.0267(9) 0.0213(9) 0.0171(8) 0.0045(7) 0.0017(7) -0.0025(7)
C18 0.0206(9) 0.0185(9) 0.0233(9) 0.0040(7) 0.0030(7) 0.0024(7)
C19 0.0180(8) 0.0181(8) 0.0204(8) 0.0014(7) 0.0062(7) 0.0006(7)
C20 0.0249(9) 0.0179(8) 0.0186(8) -0.0011(7) 0.0107(7) 0.0005(7)
C21 0.0280(10) 0.0251(10) 0.0377(11) 0.0044(8) 0.0180(9) 0.0014(8)
C22 0.0419(12) 0.0225(9) 0.0232(9) -0.0048(8) 0.0161(9) -0.0002(8)
C23 0.0239(9) 0.0258(10) 0.0266(9) 0.0069(8) 0.0131(8) 0.0093(8)
C24 0.0629(16) 0.0250(11) 0.0310(11) 0.0053(9) 0.0264(11) 0.0154(10)
C25 0.0254(11) 0.0742(19) 0.0456(14) 0.0086(13) 0.0186(10) 0.0122(12)
S1 0.0480(3) 0.0240(3) 0.0220(2) -0.00448(19) 0.0174(2) -0.0100(2)
O1 0.0623(11) 0.0252(8) 0.0442(9) -0.0008(7) 0.0330(9) -0.0096(8)
O2 0.0973(16) 0.0301(9) 0.0649(13) 0.0008(9) 0.0614(12) 0.0059(10)
O3 0.0650(13) 0.0799(16) 0.0368(10) 0.0147(10) -0.0057(9) -0.0345(12)
C26 0.0458(13) 0.0291(11) 0.0269(10) -0.0107(8) 0.0205(9) -0.0157(9)
F1 0.0474(8) 0.0351(7) 0.0287(6) -0.0007(5) 0.0175(6) -0.0178(6)
F2 0.1278(17) 0.0418(9) 0.0847(13) -0.0006(9) 0.0866(13) 0.0109(10)
F3 0.0670(11) 0.0873(13) 0.0304(7) -0.0077(8) 0.0062(7) -0.0495(10)
C8A 0.029(2) 0.0153(17) 0.0245(18) 0.0032(14) 0.0148(16) 0.0006(16)
C10A 0.0259(19) 0.0225(18) 0.030(2) -0.0017(15) 0.0099(15) -0.0060(15)
C11A 0.038(2) 0.0167(17) 0.033(2) -0.0056(16) 0.022(2) -0.0086(16)

loop_
_atom_type_symbol
_atom_type_description
_atom_type_scat_dispersion_real
_atom_type_scat_dispersion_imag
_atom_type_scat_source
C C 0.0033 0.0016 'International Tables Vol C Tables 4.2.6.8 and 6.1.1.4'
H H 0.0000 0.0000 'International Tables Vol C Tables 4.2.6.8 and 6.1.1.4'
F F 0.0171 0.0103 'International Tables Vol C Tables 4.2.6.8 and 6.1.1.4'
N N 0.0061 0.0033 'International Tables Vol C Tables 4.2.6.8 and 6.1.1.4'
O O 0.0106 0.0060 'International Tables Vol C Tables 4.2.6.8 and 6.1.1.4'
S S 0.1246 0.1234 'International Tables Vol C Tables 4.2.6.8 and 6.1.1.4'

loop_
_geom_angle_atom_site_label_1
_geom_angle_atom_site_label_2
_geom_angle_atom_site_label_3
_geom_angle
_geom_angle_site_symmetry_1
_geom_angle_site_symmetry_3
_geom_angle_publ_flag
C1 N1 C2 109.66(16) . . ?
C1 N1 C4 125.11(16) . . ?
C2 N1 C4 122.83(16) . . ?
C1 N2 C3 109.86(16) . . ?
C1 N2 C5 127.54(17) . . ?
C3 N2 C5 122.57(17) . . ?
C6 N3 C7 110.11(14) . . ?
C6 N3 C14 122.72(14) . . ?
C14 N3 C7 120.78(14) . . ?
N1 C1 C6 126.83(16) . . ?
N2 C1 N1 105.68(16) . . ?
N2 C1 C6 127.40(17) . . ?
N1 C2 H2 126.3 . . ?
C3 C2 N1 107.49(18) . . ?
C3 C2 H2 126.3 . . ?
N2 C3 H3 126.3 . . ?
C2 C3 N2 107.30(18) . . ?
C2 C3 H3 126.3 . . ?
N1 C4 H4A 109.5 . . ?
N1 C4 H4B 109.5 . . ?
N1 C4 H4C 109.5 . . ?
H4A C4 H4B 109.5 . . ?
H4A C4 H4C 109.5 . . ?
H4B C4 H4C 109.5 . . ?
N2 C5 H5A 109.5 . . ?
N2 C5 H5B 109.5 . . ?
N2 C5 H5C 109.5 . . ?
H5A C5 H5B 109.5 . . ?
H5A C5 H5C 109.5 . . ?
H5B C5 H5C 109.5 . . ?
N3 C6 C1 120.68(15) . . ?
N3 C6 C9 112.01(15) . . ?
C1 C6 C9 122.36(15) . . ?
N3 C7 C11 107.4(2) . . ?
N3 C7 C8A 102.22(18) . . ?
N3 C7 C10A 111.02(19) . . ?
C8 C7 N3 101.6(2) . . ?
C8 C7 C10 118.3(3) . . ?
C8 C7 C11 111.5(3) . . ?
C10 C7 N3 111.3(2) . . ?
C10 C7 C11 106.3(3) . . ?
C8A C7 C10A 108.3(2) . . ?
C11A C7 N3 116.6(2) . . ?
C11A C7 C8A 111.1(3) . . ?
C11A C7 C10A 107.4(3) . . ?
C7 C8 H8A 109.5 . . ?
C7 C8 H8B 109.5 . . ?
C7 C8 C9 110.9(3) . . ?
H8A C8 H8B 108.0 . . ?
C9 C8 H8A 109.5 . . ?
C9 C8 H8B 109.5 . . ?
C6 C9 C8 97.82(19) . . ?
C6 C9 C8A 100.99(18) . . ?
C12 C9 C6 116.09(17) . . ?
C12 C9 C8 95.9(3) . . ?
C12 C9 C8A 121.0(3) . . ?
C13 C9 C6 111.89(18) . . ?
C13 C9 C8 128.3(3) . . ?
C13 C9 C12 106.6(2) . . ?
C13 C9 C8A 99.1(3) . . ?
C7 C10 H10A 109.5 . . ?
C7 C10 H10B 109.5 . . ?
C7 C10 H10C 109.5 . . ?
H10A C10 H10B 109.5 . . ?
H10A C10 H10C 109.5 . . ?
H10B C10 H10C 109.5 . . ?
C7 C11 H11A 109.5 . . ?
C7 C11 H11B 109.5 . . ?
C7 C11 H11C 109.5 . . ?
H11A C11 H11B 109.5 . . ?
H11A C11 H11C 109.5 . . ?
H11B C11 H11C 109.5 . . ?
C9 C12 H12A 109.5 . . ?
C9 C12 H12B 109.5 . . ?
C9 C12 H12C 109.5 . . ?
H12A C12 H12B 109.5 . . ?
H12A C12 H12C 109.5 . . ?
H12B C12 H12C 109.5 . . ?
C9 C13 H13A 109.5 . . ?
C9 C13 H13B 109.5 . . ?
C9 C13 H13C 109.5 . . ?
H13A C13 H13B 109.5 . . ?
H13A C13 H13C 109.5 . . ?
H13B C13 H13C 109.5 . . ?
C15 C14 N3 119.93(15) . . ?
C15 C14 C19 119.79(16) . . ?
C19 C14 N3 120.19(15) . . ?
C14 C15 C20 124.84(16) . . ?
C16 C15 C14 118.73(17) . . ?
C16 C15 C20 116.38(16) . . ?
C15 C16 H16 119.2 . . ?
C17 C16 C15 121.65(17) . . ?
C17 C16 H16 119.2 . . ?
C16 C17 H17 120.3 . . ?
C18 C17 C16 119.45(17) . . ?
C18 C17 H17 120.3 . . ?
C17 C18 H18 119.2 . . ?
C17 C18 C19 121.64(17) . . ?
C19 C18 H18 119.2 . . ?
C14 C19 C23 124.87(16) . . ?
C18 C19 C14 118.72(17) . . ?
C18 C19 C23 116.41(16) . . ?
C15 C20 H20 108.1 . . ?
C15 C20 C21 110.16(15) . . ?
C15 C20 C22 112.64(16) . . ?
C21 C20 H20 108.1 . . ?
C21 C20 C22 109.71(16) . . ?
C22 C20 H20 108.1 . . ?
C20 C21 H21A 109.5 . . ?
C20 C21 H21B 109.5 . . ?
C20 C21 H21C 109.5 . . ?
H21A C21 H21B 109.5 . . ?
H21A C21 H21C 109.5 . . ?
H21B C21 H21C 109.5 . . ?
C20 C22 H22A 109.5 . . ?
C20 C22 H22B 109.5 . . ?
C20 C22 H22C 109.5 . . ?
H22A C22 H22B 109.5 . . ?
H22A C22 H22C 109.5 . . ?
H22B C22 H22C 109.5 . . ?
C19 C23 H23 108.2 . . ?
C19 C23 C24 110.52(16) . . ?
C19 C23 C25 112.79(18) . . ?
C24 C23 H23 108.2 . . ?
C24 C23 C25 108.78(19) . . ?
C25 C23 H23 108.2 . . ?
C23 C24 H24A 109.5 . . ?
C23 C24 H24B 109.5 . . ?
C23 C24 H24C 109.5 . . ?
H24A C24 H24B 109.5 . . ?
H24A C24 H24C 109.5 . . ?
H24B C24 H24C 109.5 . . ?
C23 C25 H25A 109.5 . . ?
C23 C25 H25B 109.5 . . ?
C23 C25 H25C 109.5 . . ?
H25A C25 H25B 109.5 . . ?
H25A C25 H25C 109.5 . . ?
H25B C25 H25C 109.5 . . ?
O1 S1 C26 104.43(10) . . ?
O2 S1 O1 113.68(11) . . ?
O2 S1 C26 101.51(11) . . ?
O3 S1 O1 116.43(13) . . ?
O3 S1 O2 114.70(15) . . ?
O3 S1 C26 103.65(12) . . ?
F1 C26 S1 111.99(14) . . ?
F1 C26 F3 106.6(2) . . ?
F2 C26 S1 112.40(17) . . ?
F2 C26 F1 106.96(18) . . ?
F2 C26 F3 107.7(2) . . ?
F3 C26 S1 110.89(15) . . ?
C7 C8A H8AA 110.4 . . ?
C7 C8A H8AB 110.4 . . ?
C9 C8A C7 106.5(2) . . ?
C9 C8A H8AA 110.4 . . ?
C9 C8A H8AB 110.4 . . ?
H8AA C8A H8AB 108.6 . . ?
C7 C10A H10D 109.5 . . ?
C7 C10A H10E 109.5 . . ?
C7 C10A H10F 109.5 . . ?
H10D C10A H10E 109.5 . . ?
H10D C10A H10F 109.5 . . ?
H10E C10A H10F 109.5 . . ?
C7 C11A H11D 109.5 . . ?
C7 C11A H11E 109.5 . . ?
C7 C11A H11F 109.5 . . ?
H11D C11A H11E 109.5 . . ?
H11D C11A H11F 109.5 . . ?
H11E C11A H11F 109.5 . . ?

loop_
_geom_bond_atom_site_label_1
_geom_bond_atom_site_label_2
_geom_bond_distance
_geom_bond_site_symmetry_2
_geom_bond_publ_flag
N1 C1 1.357(2) . ?
N1 C2 1.377(3) . ?
N1 C4 1.466(2) . ?
N2 C1 1.355(2) . ?
N2 C3 1.376(3) . ?
N2 C5 1.462(3) . ?
N3 C6 1.396(2) . ?
N3 C7 1.513(2) . ?
N3 C14 1.456(2) . ?
C1 C6 1.449(3) . ?
C2 H2 0.9500 . ?
C2 C3 1.339(3) . ?
C3 H3 0.9500 . ?
C4 H4A 0.9800 . ?
C4 H4B 0.9800 . ?
C4 H4C 0.9800 . ?
C5 H5A 0.9800 . ?
C5 H5B 0.9800 . ?
C5 H5C 0.9800 . ?
C6 C9 1.525(2) . ?
C7 C8 1.450(4) . ?
C7 C10 1.504(5) . ?
C7 C11 1.602(5) . ?
C7 C8A 1.573(4) . ?
C7 C10A 1.598(4) . ?
C7 C11A 1.473(4) . ?
C8 H8A 0.9900 . ?
C8 H8B 0.9900 . ?
C8 C9 1.572(5) . ?
C9 C12 1.521(3) . ?
C9 C13 1.516(3) . ?
C9 C8A 1.534(4) . ?
C10 H10A 0.9800 . ?
C10 H10B 0.9800 . ?
C10 H10C 0.9800 . ?
C11 H11A 0.9800 . ?
C11 H11B 0.9800 . ?
C11 H11C 0.9800 . ?
C12 H12A 0.9800 . ?
C12 H12B 0.9800 . ?
C12 H12C 0.9800 . ?
C13 H13A 0.9800 . ?
C13 H13B 0.9800 . ?
C13 H13C 0.9800 . ?
C14 C15 1.411(2) . ?
C14 C19 1.422(2) . ?
C15 C16 1.399(2) . ?
C15 C20 1.518(2) . ?
C16 H16 0.9500 . ?
C16 C17 1.380(3) . ?
C17 H17 0.9500 . ?
C17 C18 1.380(3) . ?
C18 H18 0.9500 . ?
C18 C19 1.394(2) . ?
C19 C23 1.523(3) . ?
C20 H20 1.0000 . ?
C20 C21 1.536(3) . ?
C20 C22 1.538(3) . ?
C21 H21A 0.9800 . ?
C21 H21B 0.9800 . ?
C21 H21C 0.9800 . ?
C22 H22A 0.9800 . ?
C22 H22B 0.9800 . ?
C22 H22C 0.9800 . ?
C23 H23 1.0000 . ?
C23 C24 1.533(3) . ?
C23 C25 1.536(3) . ?
C24 H24A 0.9800 . ?
C24 H24B 0.9800 . ?
C24 H24C 0.9800 . ?
C25 H25A 0.9800 . ?
C25 H25B 0.9800 . ?
C25 H25C 0.9800 . ?
S1 O1 1.4333(16) . ?
S1 O2 1.432(2) . ?
S1 O3 1.418(2) . ?
S1 C26 1.821(2) . ?
C26 F1 1.329(2) . ?
C26 F2 1.318(3) . ?
C26 F3 1.336(3) . ?
C8A H8AA 0.9900 . ?
C8A H8AB 0.9900 . ?
C10A H10D 0.9800 . ?
C10A H10E 0.9800 . ?
C10A H10F 0.9800 . ?
C11A H11D 0.9800 . ?
C11A H11E 0.9800 . ?
C11A H11F 0.9800 . ?

loop_
_geom_torsion_atom_site_label_1
_geom_torsion_atom_site_label_2
_geom_torsion_atom_site_label_3
_geom_torsion_atom_site_label_4
_geom_torsion
_geom_torsion_site_symmetry_1
_geom_torsion_site_symmetry_2
_geom_torsion_site_symmetry_3
_geom_torsion_site_symmetry_4
_geom_torsion_publ_flag
N1 C1 C6 N3 50.3(3) . . . . ?
N1 C1 C6 C9 -102.7(2) . . . . ?
N1 C2 C3 N2 0.1(2) . . . . ?
N2 C1 C6 N3 -133.53(19) . . . . ?
N2 C1 C6 C9 73.4(2) . . . . ?
N3 C6 C9 C8 11.8(3) . . . . ?
N3 C6 C9 C12 112.3(2) . . . . ?
N3 C6 C9 C13 -125.0(2) . . . . ?
N3 C6 C9 C8A -20.5(3) . . . . ?
N3 C7 C8 C9 28.1(4) . . . . ?
N3 C7 C8A C9 -26.2(3) . . . . ?
N3 C14 C15 C16 -177.18(16) . . . . ?
N3 C14 C15 C20 5.5(3) . . . . ?
N3 C14 C19 C18 175.73(16) . . . . ?
N3 C14 C19 C23 -5.0(3) . . . . ?
C1 N1 C2 C3 -0.7(2) . . . . ?
C1 N2 C3 C2 0.4(2) . . . . ?
C1 C6 C9 C8 167.0(2) . . . . ?
C1 C6 C9 C12 -92.5(3) . . . . ?
C1 C6 C9 C13 30.1(3) . . . . ?
C1 C6 C9 C8A 134.7(2) . . . . ?
C2 N1 C1 N2 0.9(2) . . . . ?
C2 N1 C1 C6 177.70(17) . . . . ?
C3 N2 C1 N1 -0.8(2) . . . . ?
C3 N2 C1 C6 -177.58(17) . . . . ?
C4 N1 C1 N2 -161.82(17) . . . . ?
C4 N1 C1 C6 15.0(3) . . . . ?
C4 N1 C2 C3 162.52(18) . . . . ?
C5 N2 C1 N1 177.53(19) . . . . ?
C5 N2 C1 C6 0.8(3) . . . . ?
C5 N2 C3 C2 -178.02(19) . . . . ?
C6 N3 C7 C8 -19.8(3) . . . . ?
C6 N3 C7 C10 -146.7(2) . . . . ?
C6 N3 C7 C11 97.4(2) . . . . ?
C6 N3 C7 C8A 13.5(2) . . . . ?
C6 N3 C7 C10A -101.8(2) . . . . ?
C6 N3 C7 C11A 134.8(3) . . . . ?
C6 N3 C14 C15 -126.23(18) . . . . ?
C6 N3 C14 C19 57.2(2) . . . . ?
C6 C9 C8A C7 28.0(3) . . . . ?
C7 N3 C6 C1 -151.34(16) . . . . ?
C7 N3 C6 C9 4.3(2) . . . . ?
C7 N3 C14 C15 84.6(2) . . . . ?
C7 N3 C14 C19 -91.9(2) . . . . ?
C7 C8 C9 C6 -25.2(4) . . . . ?
C7 C8 C9 C12 -142.6(3) . . . . ?
C7 C8 C9 C13 100.8(4) . . . . ?
C10 C7 C8 C9 150.3(3) . . . . ?
C11 C7 C8 C9 -86.1(4) . . . . ?
C12 C9 C8A C7 -101.8(3) . . . . ?
C13 C9 C8A C7 142.5(2) . . . . ?
C14 N3 C6 C1 56.6(2) . . . . ?
C14 N3 C6 C9 -147.72(16) . . . . ?
C14 N3 C7 C8 132.8(3) . . . . ?
C14 N3 C7 C10 5.9(3) . . . . ?
C14 N3 C7 C11 -110.0(2) . . . . ?
C14 N3 C7 C8A 166.2(2) . . . . ?
C14 N3 C7 C10A 50.9(2) . . . . ?
C14 N3 C7 C11A -72.5(3) . . . . ?
C14 C15 C16 C17 1.2(3) . . . . ?
C14 C15 C20 C21 113.5(2) . . . . ?
C14 C15 C20 C22 -123.68(19) . . . . ?
C14 C19 C23 C24 -121.1(2) . . . . ?
C14 C19 C23 C25 116.9(2) . . . . ?
C15 C14 C19 C18 -0.8(3) . . . . ?
C15 C14 C19 C23 178.43(17) . . . . ?
C15 C16 C17 C18 -0.4(3) . . . . ?
C16 C15 C20 C21 -63.9(2) . . . . ?
C16 C15 C20 C22 59.0(2) . . . . ?
C16 C17 C18 C19 -1.1(3) . . . . ?
C17 C18 C19 C14 1.7(3) . . . . ?
C17 C18 C19 C23 -177.59(18) . . . . ?
C18 C19 C23 C24 58.2(2) . . . . ?
C18 C19 C23 C25 -63.8(2) . . . . ?
C19 C14 C15 C16 -0.6(3) . . . . ?
C19 C14 C15 C20 -177.91(16) . . . . ?
C20 C15 C16 C17 178.77(17) . . . . ?
O1 S1 C26 F1 -179.70(17) . . . . ?
O1 S1 C26 F2 59.86(19) . . . . ?
O1 S1 C26 F3 -60.80(19) . . . . ?
O2 S1 C26 F1 -61.29(19) . . . . ?
O2 S1 C26 F2 178.27(18) . . . . ?
O2 S1 C26 F3 57.61(19) . . . . ?
O3 S1 C26 F1 57.9(2) . . . . ?
O3 S1 C26 F2 -62.5(2) . . . . ?
O3 S1 C26 F3 176.84(19) . . . . ?
C10A C7 C8A C9 91.1(3) . . . . ?
C11A C7 C8A C9 -151.2(3) . . . . ?
